data_7232364
loop_
_publ_author_name
'Du, Xuan-Xuan'
'Zi, Quan-Xing'
'Wu, Yu-Meng'
'Jin, Yi'
'Lin, Jun'
'Yan, Sheng-Jiao'

_publ_section_title
;
 An environmentally benign multi-component reaction: regioselective
 synthesis of fluorinated 2-aminopyridines using diverse properties of the
 nitro group
;
_journal_issue 6
_journal_name_full 'Green Chemistry'
_journal_page_first 1505
_journal_paper_doi 10.1039/C8GC03698E
_journal_volume 21
_journal_year 2019
_chemical_formula_sum 'C23 H19 F5 N2 O2'
_chemical_formula_weight 450.40
_space_group_crystal_system triclinic
_space_group_IT_number 2
_space_group_name_Hall '-P 1'
_space_group_name_H-M_alt 'P -1'
_symmetry_space_group_name_Hall '-P 1'
_symmetry_space_group_name_H-M 'P -1'
_atom_sites_solution_hydrogens geom
_audit_creation_method SHELXL-2014
_audit_update_record
;
2018-05-31 deposited with the CCDC.    2019-02-14 downloaded from the CCDC.
;
_cell_angle_alpha 78.895(2)
_cell_angle_beta 81.887(2)
_cell_angle_gamma 74.726(2)
_cell_formula_units_Z 2
_cell_length_a 8.6308(16)
_cell_length_b 9.4049(18)
_cell_length_c 13.955(3)
_cell_measurement_reflns_used 2016
_cell_measurement_temperature 293(2)
_cell_measurement_theta_max 21.6051
_cell_measurement_theta_min 2.4575
_cell_volume 1067.4(4)
_computing_cell_refinement 'Bruker SMART'
_computing_data_collection 'Bruker SMART'
_computing_data_reduction 'Bruker SAINT'
_computing_molecular_graphics 'SHELXL-2014 (Sheldrick, 2014)'
_computing_publication_material 'SHELXL-2014 (Sheldrick, 2014)'
_computing_structure_refinement 'SHELXL-2014 (Sheldrick, 2014)'
_computing_structure_solution 'SHELXL-2014 (Sheldrick, 2014)'
_diffrn_ambient_temperature 293(2)
_diffrn_measured_fraction_theta_full 0.983
_diffrn_measured_fraction_theta_max 0.995
_diffrn_measurement_device_type 'CCD area detector'
_diffrn_measurement_method 'phi and omega scans'
_diffrn_radiation_type MoK\a
_diffrn_radiation_wavelength 0.71073
_diffrn_reflns_av_R_equivalents 0.0261
_diffrn_reflns_av_unetI/netI 0.0403
_diffrn_reflns_Laue_measured_fraction_full 0.983
_diffrn_reflns_Laue_measured_fraction_max 0.995
_diffrn_reflns_limit_h_max 10
_diffrn_reflns_limit_h_min -10
_diffrn_reflns_limit_k_max 11
_diffrn_reflns_limit_k_min -11
_diffrn_reflns_limit_l_max 16
_diffrn_reflns_limit_l_min -16
_diffrn_reflns_number 8534
_diffrn_reflns_point_group_measured_fraction_full 0.983
_diffrn_reflns_point_group_measured_fraction_max 0.995
_diffrn_reflns_theta_full 25.242
_diffrn_reflns_theta_max 25.150
_diffrn_reflns_theta_min 1.494
_diffrn_source 'fine-focus sealed tube'
_exptl_absorpt_coefficient_mu 0.120
_exptl_absorpt_correction_T_max 0.976
_exptl_absorpt_correction_T_min 0.959
_exptl_absorpt_correction_type multi-scan
_exptl_absorpt_process_details sadabs
_exptl_crystal_colour COLOURLESS
_exptl_crystal_density_diffrn 1.401
_exptl_crystal_description BLOCK
_exptl_crystal_F_000 464
_exptl_crystal_size_max 0.350
_exptl_crystal_size_mid 0.300
_exptl_crystal_size_min 0.200
_refine_diff_density_max 0.383
_refine_diff_density_min -0.235
_refine_diff_density_rms 0.046
_refine_ls_extinction_method none
_refine_ls_goodness_of_fit_ref 1.022
_refine_ls_hydrogen_treatment constr
_refine_ls_matrix_type full
_refine_ls_number_parameters 290
_refine_ls_number_reflns 3809
_refine_ls_number_restraints 0
_refine_ls_restrained_S_all 1.022
_refine_ls_R_factor_all 0.0861
_refine_ls_R_factor_gt 0.0512
_refine_ls_shift/su_max 0.000
_refine_ls_shift/su_mean 0.000
_refine_ls_structure_factor_coef Fsqd
_refine_ls_weighting_details 'w=1/[\s^2^(Fo^2^)+(0.0817P)^2^+0.3047P] where P=(Fo^2^+2Fc^2^)/3'
_refine_ls_weighting_scheme calc
_refine_ls_wR_factor_gt 0.1386
_refine_ls_wR_factor_ref 0.1679
_reflns_Friedel_coverage 0.000
_reflns_number_gt 2382
_reflns_number_total 3809
_reflns_threshold_expression 'I > 2\s(I)'
_cod_data_source_file c8gc03698e2.cif
_cod_data_source_block 1_CCDC1
_cod_depositor_comments 'Adding full bibliography for 7232363--7232364.cif.'
_cod_original_cell_volume 1067.4(3)
_cod_database_code 7232364
_shelx_space_group_comment
;
The symmetry employed for this shelxl refinement is uniquely defined
by the following loop, which should always be used as a source of
symmetry information in preference to the above space-group names.
They are only intended as comments.
;
_shelx_estimated_absorpt_t_min 0.959
_shelx_estimated_absorpt_t_max 0.976
_shelxl_version_number 2014-3

loop_
_space_group_symop_operation_xyz
'x, y, z'
'-x, -y, -z'

loop_
_atom_site_label
_atom_site_type_symbol
_atom_site_fract_x
_atom_site_fract_y
_atom_site_fract_z
_atom_site_U_iso_or_equiv
_atom_site_adp_type
_atom_site_occupancy
_atom_site_site_symmetry_order
_atom_site_calc_flag
_atom_site_refinement_flags_posn
_atom_site_refinement_flags_adp
F1 F 0.2086(4) 1.1738(3) -0.38934(16) 0.1330(10) Uani 1 1 d . .
F2 F 0.8479(2) 0.7425(3) -0.03675(13) 0.1016(8) Uani 1 1 d . .
F3 F 0.9207(2) 0.8325(2) 0.07376(16) 0.0909(6) Uani 1 1 d . .
F4 F 1.03416(19) 0.61130(19) 0.04922(12) 0.0711(5) Uani 1 1 d . .
F5 F 0.7564(3) 0.1553(2) 0.64535(13) 0.0965(7) Uani 1 1 d . .
N1 N 0.3488(3) 0.7147(3) 0.12613(17) 0.0667(7) Uani 1 1 d . .
H1 H 0.2688 0.6873 0.1620 0.080 Uiso 1 1 calc R U
N2 N 0.6196(3) 0.7044(2) 0.09806(15) 0.0510(6) Uani 1 1 d . .
O1 O 1.0619(2) 0.5833(2) 0.25155(15) 0.0719(6) Uani 1 1 d . .
O2 O 1.0221(2) 0.3569(2) 0.25038(16) 0.0686(6) Uani 1 1 d . .
C1 C 0.2465(5) 1.0686(4) -0.3083(2) 0.0783(10) Uani 1 1 d . .
C2 C 0.1447(5) 0.9796(4) -0.2700(3) 0.0854(10) Uani 1 1 d . .
H2 H 0.0493 0.9907 -0.2975 0.102 Uiso 1 1 calc R U
C3 C 0.1859(4) 0.8724(4) -0.1893(2) 0.0674(8) Uani 1 1 d . .
H3 H 0.1169 0.8109 -0.1626 0.081 Uiso 1 1 calc R U
C4 C 0.3257(3) 0.8539(3) -0.1473(2) 0.0556(7) Uani 1 1 d . .
C5 C 0.4249(4) 0.9490(3) -0.1879(2) 0.0647(8) Uani 1 1 d . .
H5 H 0.5189 0.9408 -0.1596 0.078 Uiso 1 1 calc R U
C6 C 0.3863(5) 1.0559(4) -0.2699(2) 0.0774(10) Uani 1 1 d . .
H6 H 0.4547 1.1175 -0.2980 0.093 Uiso 1 1 calc R U
C7 C 0.3638(4) 0.7423(3) -0.0559(2) 0.0660(8) Uani 1 1 d . .
H7A H 0.4782 0.6947 -0.0601 0.079 Uiso 1 1 calc R U
H7B H 0.3054 0.6656 -0.0505 0.079 Uiso 1 1 calc R U
C8 C 0.3177(3) 0.8169(3) 0.0349(2) 0.0611(7) Uani 1 1 d . .
H8A H 0.3773 0.8929 0.0291 0.073 Uiso 1 1 calc R U
H8B H 0.2038 0.8666 0.0374 0.073 Uiso 1 1 calc R U
C9 C 0.4975(3) 0.6607(3) 0.15734(19) 0.0511(7) Uani 1 1 d . .
C10 C 0.5240(3) 0.5663(3) 0.24767(19) 0.0536(7) Uani 1 1 d . .
H10 H 0.4377 0.5377 0.2874 0.064 Uiso 1 1 calc R U
C11 C 0.6768(3) 0.5161(3) 0.27767(18) 0.0471(6) Uani 1 1 d . .
C12 C 0.8063(3) 0.5614(3) 0.21565(18) 0.0455(6) Uani 1 1 d . .
C13 C 0.7672(3) 0.6539(3) 0.12771(18) 0.0471(6) Uani 1 1 d . .
C14 C 0.8917(3) 0.7102(3) 0.0532(2) 0.0585(7) Uani 1 1 d . .
C15 C 0.6999(3) 0.4209(3) 0.37564(18) 0.0492(6) Uani 1 1 d . .
C16 C 0.6355(4) 0.2967(3) 0.4013(2) 0.0634(8) Uani 1 1 d . .
H16 H 0.5790 0.2734 0.3569 0.076 Uiso 1 1 calc R U
C17 C 0.6540(4) 0.2071(4) 0.4920(2) 0.0740(9) Uani 1 1 d . .
H17 H 0.6103 0.1241 0.5089 0.089 Uiso 1 1 calc R U
C18 C 0.7376(4) 0.2430(4) 0.5559(2) 0.0659(8) Uani 1 1 d . .
C19 C 0.8022(4) 0.3641(4) 0.5345(2) 0.0668(8) Uani 1 1 d . .
H19 H 0.8584 0.3862 0.5797 0.080 Uiso 1 1 calc R U
C20 C 0.7822(3) 0.4534(3) 0.4439(2) 0.0588(7) Uani 1 1 d . .
H20 H 0.8248 0.5371 0.4283 0.071 Uiso 1 1 calc R U
C21 C 0.9761(3) 0.5063(3) 0.24151(19) 0.0541(7) Uani 1 1 d . .
C22 C 1.1869(4) 0.2815(5) 0.2713(3) 0.0976(12) Uani 1 1 d . .
H22A H 1.2257 0.1991 0.2347 0.117 Uiso 1 1 calc R U
H22B H 1.2552 0.3508 0.2493 0.117 Uiso 1 1 calc R U
C23 C 1.2000(5) 0.2255(6) 0.3734(3) 0.1224(16) Uani 1 1 d . .
H23A H 1.1760 0.3077 0.4090 0.184 Uiso 1 1 calc R U
H23B H 1.3078 0.1670 0.3826 0.184 Uiso 1 1 calc R U
H23C H 1.1250 0.1644 0.3971 0.184 Uiso 1 1 calc R U

loop_
_atom_site_aniso_label
_atom_site_aniso_U_11
_atom_site_aniso_U_22
_atom_site_aniso_U_33
_atom_site_aniso_U_23
_atom_site_aniso_U_13
_atom_site_aniso_U_12
F1 0.214(3) 0.0962(15) 0.0686(14) 0.0156(12) -0.0245(16) -0.0180(17)
F2 0.0700(12) 0.181(2) 0.0469(11) 0.0160(12) -0.0010(9) -0.0453(13)
F3 0.0846(13) 0.0747(12) 0.1169(16) -0.0210(11) 0.0288(11) -0.0417(10)
F4 0.0522(10) 0.0877(12) 0.0699(12) -0.0147(9) 0.0115(8) -0.0186(9)
F5 0.1070(16) 0.1160(16) 0.0557(11) 0.0231(11) -0.0171(11) -0.0300(12)
N1 0.0424(13) 0.1002(18) 0.0529(15) 0.0098(13) -0.0072(11) -0.0241(12)
N2 0.0461(13) 0.0665(14) 0.0422(12) -0.0051(10) -0.0041(10) -0.0195(11)
O1 0.0583(13) 0.0983(15) 0.0715(14) -0.0136(12) -0.0127(10) -0.0372(12)
O2 0.0510(12) 0.0711(13) 0.0771(14) -0.0023(11) -0.0089(10) -0.0091(10)
C1 0.113(3) 0.069(2) 0.0475(19) -0.0055(16) -0.0100(19) -0.015(2)
C2 0.082(2) 0.106(3) 0.072(2) -0.010(2) -0.0307(19) -0.021(2)
C3 0.065(2) 0.083(2) 0.0615(19) -0.0043(16) -0.0136(15) -0.0320(16)
C4 0.0498(16) 0.0660(17) 0.0525(17) -0.0115(14) -0.0027(13) -0.0164(13)
C5 0.0545(17) 0.083(2) 0.0621(19) -0.0191(17) 0.0016(14) -0.0253(15)
C6 0.100(3) 0.073(2) 0.063(2) -0.0156(18) 0.023(2) -0.0392(19)
C7 0.0623(19) 0.0735(19) 0.0616(19) -0.0057(16) -0.0138(15) -0.0152(15)
C8 0.0447(16) 0.0787(19) 0.0564(18) -0.0021(15) -0.0101(13) -0.0127(14)
C9 0.0408(15) 0.0685(17) 0.0455(16) -0.0078(13) -0.0038(12) -0.0171(12)
C10 0.0467(15) 0.0694(17) 0.0451(16) -0.0041(13) 0.0001(12) -0.0211(13)
C11 0.0471(15) 0.0560(15) 0.0411(14) -0.0084(12) -0.0015(11) -0.0184(12)
C12 0.0434(14) 0.0566(14) 0.0392(14) -0.0109(12) -0.0022(11) -0.0156(12)
C13 0.0432(14) 0.0601(15) 0.0423(15) -0.0114(12) -0.0020(11) -0.0192(12)
C14 0.0463(16) 0.0753(19) 0.0523(18) -0.0059(14) 0.0000(13) -0.0176(14)
C15 0.0435(14) 0.0612(16) 0.0420(15) -0.0062(12) 0.0005(11) -0.0151(12)
C16 0.0657(19) 0.0773(19) 0.0518(17) 0.0004(15) -0.0119(14) -0.0300(16)
C17 0.086(2) 0.076(2) 0.061(2) 0.0092(17) -0.0095(17) -0.0358(18)
C18 0.0650(19) 0.081(2) 0.0419(17) 0.0075(15) -0.0064(14) -0.0137(16)
C19 0.0667(19) 0.092(2) 0.0440(17) -0.0118(16) -0.0072(14) -0.0221(17)
C20 0.0645(18) 0.0706(18) 0.0448(16) -0.0092(14) -0.0027(13) -0.0239(14)
C21 0.0445(15) 0.0750(19) 0.0448(16) -0.0075(14) -0.0019(12) -0.0209(14)
C22 0.053(2) 0.113(3) 0.107(3) 0.000(2) -0.0144(19) 0.0046(19)
C23 0.088(3) 0.162(4) 0.097(3) 0.005(3) -0.028(2) -0.005(3)

loop_
_atom_type_symbol
_atom_type_description
_atom_type_scat_dispersion_real
_atom_type_scat_dispersion_imag
_atom_type_scat_source
C C 0.0033 0.0016 'International Tables Vol C Tables 4.2.6.8 and 6.1.1.4'
H H 0.0000 0.0000 'International Tables Vol C Tables 4.2.6.8 and 6.1.1.4'
N N 0.0061 0.0033 'International Tables Vol C Tables 4.2.6.8 and 6.1.1.4'
O O 0.0106 0.0060 'International Tables Vol C Tables 4.2.6.8 and 6.1.1.4'
F F 0.0171 0.0103 'International Tables Vol C Tables 4.2.6.8 and 6.1.1.4'

loop_
_geom_angle_atom_site_label_1
_geom_angle_atom_site_label_2
_geom_angle_atom_site_label_3
_geom_angle
C9 N1 C8 123.0(2)
C9 N1 H1 118.5
C8 N1 H1 118.5
C13 N2 C9 117.6(2)
C21 O2 C22 118.9(2)
C6 C1 C2 122.4(3)
C6 C1 F1 118.4(4)
C2 C1 F1 119.1(4)
C1 C2 C3 118.4(3)
C1 C2 H2 120.8
C3 C2 H2 120.8
C2 C3 C4 121.9(3)
C2 C3 H3 119.0
C4 C3 H3 119.0
C3 C4 C5 117.7(3)
C3 C4 C7 121.1(3)
C5 C4 C7 121.1(3)
C6 C5 C4 121.1(3)
C6 C5 H5 119.4
C4 C5 H5 119.4
C1 C6 C5 118.4(3)
C1 C6 H6 120.8
C5 C6 H6 120.8
C4 C7 C8 111.1(2)
C4 C7 H7A 109.4
C8 C7 H7A 109.4
C4 C7 H7B 109.4
C8 C7 H7B 109.4
H7A C7 H7B 108.0
N1 C8 C7 114.0(2)
N1 C8 H8A 108.8
C7 C8 H8A 108.8
N1 C8 H8B 108.8
C7 C8 H8B 108.8
H8A C8 H8B 107.7
N1 C9 N2 116.5(2)
N1 C9 C10 122.1(2)
N2 C9 C10 121.4(2)
C11 C10 C9 120.3(2)
C11 C10 H10 119.9
C9 C10 H10 119.9
C10 C11 C12 118.7(2)
C10 C11 C15 118.9(2)
C12 C11 C15 122.3(2)
C13 C12 C11 116.4(2)
C13 C12 C21 121.9(2)
C11 C12 C21 121.7(2)
N2 C13 C12 125.5(2)
N2 C13 C14 111.7(2)
C12 C13 C14 122.8(2)
F2 C14 F3 107.3(2)
F2 C14 F4 105.9(2)
F3 C14 F4 105.8(2)
F2 C14 C13 112.7(2)
F3 C14 C13 111.8(2)
F4 C14 C13 112.9(2)
C20 C15 C16 118.1(3)
C20 C15 C11 122.0(2)
C16 C15 C11 119.8(2)
C17 C16 C15 121.1(3)
C17 C16 H16 119.5
C15 C16 H16 119.5
C18 C17 C16 118.5(3)
C18 C17 H17 120.8
C16 C17 H17 120.8
C17 C18 F5 118.9(3)
C17 C18 C19 122.8(3)
F5 C18 C19 118.4(3)
C18 C19 C20 118.3(3)
C18 C19 H19 120.9
C20 C19 H19 120.9
C19 C20 C15 121.3(3)
C19 C20 H20 119.3
C15 C20 H20 119.3
O1 C21 O2 124.1(3)
O1 C21 C12 125.6(3)
O2 C21 C12 110.3(2)
C23 C22 O2 112.6(3)
C23 C22 H22A 109.1
O2 C22 H22A 109.1
C23 C22 H22B 109.1
O2 C22 H22B 109.1
H22A C22 H22B 107.8
C22 C23 H23A 109.5
C22 C23 H23B 109.5
H23A C23 H23B 109.5
C22 C23 H23C 109.5
H23A C23 H23C 109.5
H23B C23 H23C 109.5

loop_
_geom_bond_atom_site_label_1
_geom_bond_atom_site_label_2
_geom_bond_distance
F1 C1 1.367(4)
F2 C14 1.318(3)
F3 C14 1.329(3)
F4 C14 1.333(3)
F5 C18 1.362(3)
N1 C9 1.350(3)
N1 C8 1.451(3)
N1 H1 0.8600
N2 C13 1.332(3)
N2 C9 1.347(3)
O1 C21 1.201(3)
O2 C21 1.342(3)
O2 C22 1.455(4)
C1 C6 1.356(5)
C1 C2 1.357(5)
C2 C3 1.376(4)
C2 H2 0.9300
C3 C4 1.371(4)
C3 H3 0.9300
C4 C5 1.388(4)
C4 C7 1.502(4)
C5 C6 1.385(4)
C5 H5 0.9300
C6 H6 0.9300
C7 C8 1.519(4)
C7 H7A 0.9700
C7 H7B 0.9700
C8 H8A 0.9700
C8 H8B 0.9700
C9 C10 1.404(4)
C10 C11 1.375(4)
C10 H10 0.9300
C11 C12 1.420(3)
C11 C15 1.491(3)
C12 C13 1.388(3)
C12 C21 1.491(4)
C13 C14 1.513(4)
C15 C20 1.387(4)
C15 C16 1.387(4)
C16 C17 1.383(4)
C16 H16 0.9300
C17 C18 1.363(4)
C17 H17 0.9300
C18 C19 1.361(4)
C19 C20 1.382(4)
C19 H19 0.9300
C20 H20 0.9300
C22 C23 1.430(5)
C22 H22A 0.9700
C22 H22B 0.9700
C23 H23A 0.9600
C23 H23B 0.9600
C23 H23C 0.9600

loop_
_geom_hbond_atom_site_label_D
_geom_hbond_atom_site_label_H
_geom_hbond_atom_site_label_A
_geom_hbond_distance_DH
_geom_hbond_distance_HA
_geom_hbond_distance_DA
_geom_hbond_angle_DHA
_geom_hbond_site_symmetry_A
N1 H1 O1 0.86 2.35 3.206(3) 172.6 1_455
C7 H7A N2 0.97 2.70 3.201(4) 113.0 .
C8 H8B F3 0.97 2.52 3.361(3) 145.6 1_455
C19 H19 O1 0.93 2.63 3.521(4) 160.3 2_766

loop_
_geom_torsion_atom_site_label_1
_geom_torsion_atom_site_label_2
_geom_torsion_atom_site_label_3
_geom_torsion_atom_site_label_4
_geom_torsion
C6 C1 C2 C3 -0.2(5)
F1 C1 C2 C3 178.9(3)
C1 C2 C3 C4 0.0(5)
C2 C3 C4 C5 1.0(5)
C2 C3 C4 C7 176.4(3)
C3 C4 C5 C6 -1.9(4)
C7 C4 C5 C6 -177.3(3)
C2 C1 C6 C5 -0.7(5)
F1 C1 C6 C5 -179.8(3)
C4 C5 C6 C1 1.8(5)
C3 C4 C7 C8 -97.4(3)
C5 C4 C7 C8 77.9(3)
C9 N1 C8 C7 77.5(3)
C4 C7 C8 N1 179.0(2)
C8 N1 C9 N2 -1.2(4)
C8 N1 C9 C10 177.5(3)
C13 N2 C9 N1 179.3(2)
C13 N2 C9 C10 0.6(4)
N1 C9 C10 C11 -178.7(3)
N2 C9 C10 C11 0.0(4)
C9 C10 C11 C12 -0.1(4)
C9 C10 C11 C15 177.7(2)
C10 C11 C12 C13 -0.4(3)
C15 C11 C12 C13 -178.1(2)
C10 C11 C12 C21 -177.4(2)
C15 C11 C12 C21 4.9(4)
C9 N2 C13 C12 -1.1(4)
C9 N2 C13 C14 179.1(2)
C11 C12 C13 N2 1.0(4)
C21 C12 C13 N2 178.0(2)
C11 C12 C13 C14 -179.2(2)
C21 C12 C13 C14 -2.2(4)
N2 C13 C14 F2 -25.8(3)
C12 C13 C14 F2 154.4(3)
N2 C13 C14 F3 95.1(3)
C12 C13 C14 F3 -84.7(3)
N2 C13 C14 F4 -145.7(2)
C12 C13 C14 F4 34.5(4)
C10 C11 C15 C20 -128.3(3)
C12 C11 C15 C20 49.3(4)
C10 C11 C15 C16 50.5(4)
C12 C11 C15 C16 -131.8(3)
C20 C15 C16 C17 -0.6(4)
C11 C15 C16 C17 -179.5(3)
C15 C16 C17 C18 -0.2(5)
C16 C17 C18 F5 180.0(3)
C16 C17 C18 C19 0.6(5)
C17 C18 C19 C20 -0.3(5)
F5 C18 C19 C20 -179.6(3)
C18 C19 C20 C15 -0.5(4)
C16 C15 C20 C19 1.0(4)
C11 C15 C20 C19 179.8(3)
C22 O2 C21 O1 -1.4(4)
C22 O2 C21 C12 177.4(3)
C13 C12 C21 O1 61.8(4)
C11 C12 C21 O1 -121.3(3)
C13 C12 C21 O2 -116.9(3)
C11 C12 C21 O2 59.9(3)
C21 O2 C22 C23 97.1(4)
